data_4336939
loop_
_publ_author_name
'Atsushi Okazawa'
'Takashi Shimada'
'Norimichi Kojima'
'Shunsuke Yoshii'
'Hiroyuki Nojiri'
'Takayuki Ishida'

_publ_contact_author_address
;
    Department of Engineering Science, 
    The University of Electro-Communications, Chofu, Tokyo 182-8585, Japan
;
_publ_contact_author_email ishi@pc.uec.ac.jp
_publ_contact_author_fax +81-42-443-5501
_publ_contact_author_name 'Takayuki Ishida'
_publ_contact_author_phone +81-42-443-5490
_publ_section_title
;
 Exchange Coupling and Its Chemical Trend Studied by High-Frequency EPR on
 Heterometallic [Ln2Ni] Complexes
;
_journal_name_full 'Inorganic Chemistry'
_journal_page_first 13351
_journal_page_last 13355
_journal_paper_doi 10.1021/ic402417h
_journal_volume 52
_journal_year 2013
_chemical_formula_moiety 'C62 H32 F36 Ho2 N8 Ni O14'
_chemical_formula_sum 'C62 H32 F36 Ho2 N8 Ni O14'
_chemical_formula_weight 2185.48
_chemical_temperature_decomposition_gt 503
_space_group_IT_number 14
_symmetry_cell_setting monoclinic
_symmetry_Int_Tables_number 14
_symmetry_space_group_name_Hall '-P 2yn'
_symmetry_space_group_name_H-M 'P 1 21/n 1'
_atom_sites_solution_hydrogens geom
_atom_sites_solution_primary direct
_atom_sites_solution_secondary difmap
_audit_creation_date 2011-10-19
_audit_creation_method 'by CrystalStructure 4.0'
_cell_angle_alpha 90.0000
_cell_angle_beta 100.51(13)
_cell_angle_gamma 90.0000
_cell_formula_units_Z 2
_cell_length_a 10.867(16)
_cell_length_b 14.769(19)
_cell_length_c 23.51(4)
_cell_measurement_reflns_used 27356
_cell_measurement_temperature 100
_cell_measurement_theta_max 28.31
_cell_measurement_theta_min 0.88
_cell_volume 3710(10)
_computing_cell_refinement 'RAPID AUTO'
_computing_data_collection 'RAPID AUTO'
_computing_data_reduction 'RAPID AUTO'
_computing_molecular_graphics 'CrystalStructure 4.0'
_computing_publication_material 'CrystalStructure 4.0 (Rigaku, 2010)'
_computing_structure_refinement 'CRYSTALS (Carruthers, et al., 1999)'
_diffrn_ambient_temperature 100
_diffrn_detector_area_resol_mean 10.000
_diffrn_measured_fraction_theta_full 0.960
_diffrn_measured_fraction_theta_max 0.960
_diffrn_measurement_device_type 'Rigaku R-AXIS RAPID'
_diffrn_measurement_method \w
_diffrn_radiation_type 'Mo K\a'
_diffrn_radiation_wavelength 0.71073
_diffrn_reflns_av_R_equivalents 0.1173
_diffrn_reflns_limit_h_max 12
_diffrn_reflns_limit_h_min -14
_diffrn_reflns_limit_k_max 18
_diffrn_reflns_limit_k_min -18
_diffrn_reflns_limit_l_max 30
_diffrn_reflns_limit_l_min -30
_diffrn_reflns_number 26553
_diffrn_reflns_theta_full 27.50
_diffrn_reflns_theta_max 27.50
_diffrn_standards_number 0
_exptl_absorpt_coefficient_mu 2.523
_exptl_absorpt_correction_T_max 0.748
_exptl_absorpt_correction_T_min 0.557
_exptl_absorpt_correction_type numerical
_exptl_absorpt_process_details 'NUMABS (Rigaku, 1999)'
_exptl_crystal_colour orange
_exptl_crystal_density_diffrn 1.956
_exptl_crystal_description block
_exptl_crystal_F_000 2116.00
_exptl_crystal_size_max 0.161
_exptl_crystal_size_mid 0.155
_exptl_crystal_size_min 0.115
_refine_diff_density_max 4.010
_refine_diff_density_min -2.620
_refine_ls_extinction_method none
_refine_ls_goodness_of_fit_ref 1.154
_refine_ls_hydrogen_treatment constr
_refine_ls_number_parameters 572
_refine_ls_number_reflns 8173
_refine_ls_R_factor_gt 0.0689
_refine_ls_shift/su_max 0.008
_refine_ls_structure_factor_coef F
_refine_ls_weighting_details 'w = 1/[0.0010Fo^2^ + 2.5000\s(Fo^2^)]'
_refine_ls_weighting_scheme calc
_refine_ls_wR_factor_ref 0.0871
_reflns_number_gt 6034
_reflns_number_total 8174
_reflns_threshold_expression F>2.0\s(F)
_cod_data_source_file ic402417h_si_004.cif
_cod_data_source_block HoNiHo
_cod_original_cell_volume 3711(9)
_cod_database_code 4336939

loop_
_symmetry_equiv_pos_site_id
_symmetry_equiv_pos_as_xyz
1 +X,+Y,+Z
2 1/2-X,1/2+Y,1/2-Z
3 -X,-Y,-Z
4 1/2+X,1/2-Y,1/2+Z

loop_
_atom_site_label
_atom_site_type_symbol
_atom_site_fract_x
_atom_site_fract_y
_atom_site_fract_z
_atom_site_U_iso_or_equiv
_atom_site_adp_type
_atom_site_occupancy
_atom_site_symmetry_multiplicity
_atom_site_calc_flag
_atom_site_refinement_flags
Ho1 Ho 0.04455(4) 0.28210(3) 0.12718(2) 0.01896(10) Uani 1.0 4 d .
Ni1 Ni 0.0000 0.0000 0.0000 0.0185(4) Uani 1.0 2 d .
F1 F 0.3337(6) 0.2066(4) -0.0050(3) 0.0400(18) Uani 1.0 4 d .
F2 F 0.2751(6) 0.3385(4) -0.0398(3) 0.0388(17) Uani 1.0 4 d .
F3 F 0.4619(5) 0.3186(5) 0.0105(3) 0.0404(18) Uani 1.0 4 d .
F4 F 0.5254(6) 0.4232(6) 0.2022(3) 0.054(2) Uani 1.0 4 d .
F5 F 0.3937(7) 0.5355(5) 0.1912(3) 0.059(3) Uani 1.0 4 d .
F6 F 0.3811(6) 0.4291(5) 0.2535(3) 0.0422(18) Uani 1.0 4 d .
F7 F -0.1576(7) 0.4328(5) -0.0665(3) 0.057(3) Uani 1.0 4 d .
F8 F -0.2363(8) 0.3007(4) -0.0618(3) 0.062(3) Uani 1.0 4 d .
F9 F -0.3444(6) 0.4180(5) -0.0493(3) 0.0466(19) Uani 1.0 4 d .
F10 F -0.1463(6) 0.5910(4) 0.1682(3) 0.0366(17) Uani 1.0 4 d .
F11 F -0.2190(5) 0.4807(4) 0.2106(3) 0.0343(16) Uani 1.0 4 d .
F12 F -0.3334(5) 0.5430(4) 0.1366(3) 0.0371(16) Uani 1.0 4 d .
F13 F -0.3358(6) 0.0867(4) 0.1458(3) 0.0440(18) Uani 1.0 4 d .
F14 F -0.4129(6) 0.2182(4) 0.1210(3) 0.0397(17) Uani 1.0 4 d .
F15 F -0.4056(6) 0.1710(6) 0.2079(3) 0.055(2) Uani 1.0 4 d .
F16 F -0.0522(8) 0.2316(6) 0.3555(3) 0.070(3) Uani 1.0 4 d .
F17 F -0.0449(7) 0.3694(5) 0.3291(3) 0.057(3) Uani 1.0 4 d .
F18 F 0.1197(6) 0.2876(5) 0.3378(3) 0.0480(19) Uani 1.0 4 d .
O1 O 0.0079(5) 0.1426(4) 0.0925(3) 0.0208(16) Uani 1.0 4 d .
O2 O 0.1803(6) 0.2887(5) 0.0597(3) 0.0287(18) Uani 1.0 4 d .
O3 O 0.2064(6) 0.3809(4) 0.1645(3) 0.0222(16) Uani 1.0 4 d .
O4 O -0.0782(6) 0.3294(4) 0.0390(3) 0.0241(17) Uani 1.0 4 d .
O5 O -0.0581(6) 0.4167(4) 0.1448(3) 0.0230(16) Uani 1.0 4 d .
O6 O -0.1616(6) 0.2324(4) 0.1378(3) 0.0254(17) Uani 1.0 4 d .
O7 O 0.0367(6) 0.2801(5) 0.2259(3) 0.0260(16) Uani 1.0 4 d .
N1 N 0.2256(7) 0.1775(5) 0.1740(3) 0.025(2) Uani 1.0 4 d .
N2 N 0.1860(7) -0.0467(5) 0.0200(3) 0.0186(18) Uani 1.0 4 d .
N3 N 0.0774(7) 0.0871(5) 0.0670(3) 0.024(2) Uani 1.0 4 d .
N4 N -0.0501(7) -0.0872(5) 0.0634(3) 0.0216(19) Uani 1.0 4 d .
C1 C 0.2439(7) 0.0926(5) 0.1543(4) 0.016(2) Uani 1.0 4 d .
C2 C 0.3149(8) 0.0295(6) 0.1906(4) 0.021(3) Uani 1.0 4 d .
C3 C 0.3658(9) 0.0501(6) 0.2471(4) 0.027(3) Uani 1.0 4 d .
C4 C 0.3488(9) 0.1376(6) 0.2667(4) 0.026(3) Uani 1.0 4 d .
C5 C 0.2793(9) 0.1971(7) 0.2293(4) 0.030(3) Uani 1.0 4 d .
C6 C 0.2593(8) 0.0021(6) 0.0626(4) 0.018(2) Uani 1.0 4 d .
C7 C 0.3893(8) -0.0075(7) 0.0737(4) 0.028(3) Uani 1.0 4 d .
C8 C 0.4449(9) -0.0708(7) 0.0435(4) 0.028(3) Uani 1.0 4 d .
C9 C 0.3714(9) -0.1238(6) 0.0019(4) 0.027(3) Uani 1.0 4 d .
C10 C 0.2419(9) -0.1070(7) -0.0091(4) 0.028(3) Uani 1.0 4 d .
C11 C 0.1906(8) 0.0674(6) 0.0945(4) 0.019(3) Uani 1.0 4 d .
C12 C -0.1044(9) -0.0551(6) 0.1073(4) 0.027(3) Uani 1.0 4 d .
C13 C -0.1319(9) -0.1107(6) 0.1508(4) 0.027(3) Uani 1.0 4 d .
C14 C -0.1025(11) -0.2013(6) 0.1493(4) 0.032(3) Uani 1.0 4 d .
C15 C -0.0466(11) -0.2343(8) 0.1051(5) 0.040(3) Uani 1.0 4 d .
C16 C -0.0237(9) -0.1756(6) 0.0624(4) 0.025(3) Uani 1.0 4 d .
C17 C 0.3415(10) 0.2959(6) 0.0060(5) 0.031(3) Uani 1.0 4 d .
C18 C 0.2880(9) 0.3157(6) 0.0612(4) 0.025(3) Uani 1.0 4 d .
C19 C 0.3609(9) 0.3635(6) 0.1057(4) 0.027(3) Uani 1.0 4 d .
C20 C 0.3154(9) 0.3925(6) 0.1538(4) 0.027(3) Uani 1.0 4 d .
C21 C 0.4056(10) 0.4479(8) 0.2001(5) 0.039(3) Uani 1.0 4 d .
C22 C -0.2306(10) 0.3827(7) -0.0384(5) 0.035(3) Uani 1.0 4 d .
C23 C -0.1721(9) 0.3792(6) 0.0267(4) 0.027(3) Uani 1.0 4 d .
C24 C -0.2205(9) 0.4374(6) 0.0638(4) 0.028(3) Uani 1.0 4 d .
C25 C -0.1613(9) 0.4493(6) 0.1202(4) 0.027(3) Uani 1.0 4 d .
C26 C -0.2162(9) 0.5160(6) 0.1593(4) 0.027(3) Uani 1.0 4 d .
C27 C -0.3419(10) 0.1708(7) 0.1647(4) 0.032(3) Uani 1.0 4 d .
C28 C -0.2108(8) 0.2143(6) 0.1801(4) 0.023(3) Uani 1.0 4 d .
C29 C -0.1618(9) 0.2251(7) 0.2388(4) 0.030(3) Uani 1.0 4 d .
C30 C -0.0411(9) 0.2620(6) 0.2568(4) 0.022(3) Uani 1.0 4 d .
C31 C -0.0034(10) 0.2858(8) 0.3202(4) 0.032(3) Uani 1.0 4 d .
H1 H 0.3280 -0.0277 0.1763 0.0255 Uiso 1.0 4 calc R
H2 H 0.4103 0.0070 0.2714 0.0318 Uiso 1.0 4 calc R
H3 H 0.3837 0.1550 0.3042 0.0300 Uiso 1.0 4 calc R
H4 H 0.2682 0.2551 0.2427 0.0364 Uiso 1.0 4 calc R
H5 H 0.4382 0.0287 0.1013 0.0335 Uiso 1.0 4 calc R
H6 H 0.5314 -0.0779 0.0509 0.0344 Uiso 1.0 4 calc R
H7 H 0.4063 -0.1686 -0.0179 0.0328 Uiso 1.0 4 calc R
H8 H 0.1922 -0.1398 -0.0383 0.0323 Uiso 1.0 4 calc R
H9 H -0.1237 0.0062 0.1080 0.0323 Uiso 1.0 4 calc R
H10 H -0.1693 -0.0875 0.1802 0.0333 Uiso 1.0 4 calc R
H11 H -0.1200 -0.2402 0.1779 0.0400 Uiso 1.0 4 calc R
H12 H -0.0249 -0.2950 0.1041 0.0482 Uiso 1.0 4 calc R
H13 H 0.0112 -0.1983 0.0320 0.0300 Uiso 1.0 4 calc R
H14 H 0.4434 0.3766 0.1032 0.0338 Uiso 1.0 4 calc R
H15 H -0.2941 0.4688 0.0501 0.0323 Uiso 1.0 4 calc R
H16 H -0.2089 0.2079 0.2663 0.0364 Uiso 1.0 4 calc R

loop_
_atom_site_aniso_label
_atom_site_aniso_U_11
_atom_site_aniso_U_22
_atom_site_aniso_U_33
_atom_site_aniso_U_12
_atom_site_aniso_U_13
_atom_site_aniso_U_23
Ho1 0.0194(2) 0.0201(2) 0.01703(19) 0.00012(17) 0.00235(13) -0.00135(16)
Ni1 0.0203(8) 0.0180(8) 0.0165(7) 0.0004(6) 0.0018(6) -0.0003(6)
F1 0.050(4) 0.029(4) 0.047(4) 0.007(3) 0.024(3) -0.001(3)
F2 0.043(4) 0.049(4) 0.027(3) 0.005(3) 0.012(3) 0.008(3)
F3 0.023(4) 0.058(4) 0.045(4) 0.001(3) 0.017(3) -0.001(3)
F4 0.021(4) 0.089(6) 0.053(4) -0.012(4) 0.007(3) -0.011(4)
F5 0.072(5) 0.034(4) 0.067(5) -0.011(4) -0.000(4) -0.009(4)
F6 0.029(4) 0.064(5) 0.032(3) -0.003(3) 0.001(3) -0.008(3)
F7 0.058(5) 0.078(5) 0.034(4) 0.001(4) 0.004(4) 0.021(4)
F8 0.101(6) 0.027(4) 0.040(4) 0.014(4) -0.031(4) -0.010(3)
F9 0.038(4) 0.063(5) 0.035(4) 0.014(3) -0.006(3) 0.005(3)
F10 0.040(4) 0.023(3) 0.050(4) -0.002(3) 0.018(3) -0.011(3)
F11 0.033(4) 0.040(4) 0.031(3) 0.015(3) 0.008(3) 0.007(3)
F12 0.028(3) 0.043(4) 0.041(4) 0.017(3) 0.007(3) -0.000(3)
F13 0.040(4) 0.030(4) 0.059(4) -0.016(3) 0.001(3) -0.009(3)
F14 0.028(3) 0.051(4) 0.039(3) 0.007(3) 0.003(3) 0.003(3)
F15 0.039(4) 0.098(6) 0.030(4) -0.025(4) 0.014(3) -0.009(4)
F16 0.076(6) 0.110(7) 0.024(3) -0.052(5) 0.006(4) 0.003(4)
F17 0.060(5) 0.065(5) 0.040(4) 0.005(4) -0.006(4) -0.020(4)
F18 0.039(4) 0.073(5) 0.026(3) -0.013(4) -0.008(3) -0.002(3)
O1 0.018(3) 0.016(3) 0.031(4) 0.001(3) 0.011(3) -0.002(3)
O2 0.028(4) 0.031(4) 0.027(4) -0.000(3) 0.006(3) 0.005(3)
O3 0.021(4) 0.011(3) 0.034(4) -0.003(3) 0.004(3) -0.000(3)
O4 0.022(4) 0.025(4) 0.026(4) 0.005(3) 0.005(3) -0.002(3)
O5 0.027(4) 0.011(3) 0.027(3) 0.007(3) -0.003(3) -0.001(3)
O6 0.034(4) 0.025(4) 0.018(3) -0.002(3) 0.005(3) -0.003(3)
O7 0.028(4) 0.031(4) 0.018(3) 0.002(3) 0.002(3) -0.001(3)
N1 0.029(5) 0.021(4) 0.021(4) -0.009(4) -0.001(4) 0.006(3)
N2 0.014(4) 0.013(4) 0.029(4) 0.004(3) 0.006(3) -0.002(3)
N3 0.025(5) 0.028(4) 0.020(4) -0.005(4) 0.003(3) 0.005(3)
N4 0.020(4) 0.020(4) 0.022(4) -0.005(3) -0.004(3) -0.001(3)
C1 0.012(4) 0.010(4) 0.026(4) -0.004(3) 0.005(4) -0.003(3)
C2 0.018(5) 0.025(5) 0.020(4) 0.001(4) 0.003(4) -0.003(4)
C3 0.034(6) 0.026(5) 0.020(5) -0.000(4) 0.002(4) 0.007(4)
C4 0.033(6) 0.023(5) 0.019(5) -0.004(4) -0.001(4) -0.000(4)
C5 0.025(6) 0.045(7) 0.021(5) -0.004(4) 0.006(4) -0.002(4)
C6 0.029(5) 0.012(4) 0.014(4) -0.006(4) 0.003(4) 0.000(3)
C7 0.016(5) 0.049(6) 0.018(5) 0.004(4) -0.000(4) -0.000(4)
C8 0.030(6) 0.034(6) 0.022(5) 0.003(4) 0.007(4) 0.001(4)
C9 0.031(6) 0.028(5) 0.023(5) 0.010(4) 0.004(4) -0.001(4)
C10 0.027(5) 0.040(6) 0.014(4) 0.000(5) -0.005(4) -0.003(4)
C11 0.023(5) 0.020(5) 0.017(4) -0.001(4) 0.008(4) -0.001(4)
C12 0.035(6) 0.023(5) 0.022(5) -0.012(4) 0.002(4) 0.004(4)
C13 0.039(6) 0.016(5) 0.028(5) -0.003(4) 0.011(4) -0.002(4)
C14 0.051(7) 0.017(5) 0.031(5) -0.003(4) 0.016(5) 0.006(4)
C15 0.045(7) 0.046(7) 0.029(5) -0.002(5) 0.008(5) 0.000(5)
C16 0.037(6) 0.016(5) 0.022(5) 0.007(4) 0.006(4) 0.000(4)
C17 0.041(7) 0.018(5) 0.037(6) 0.003(4) 0.010(5) 0.005(4)
C18 0.019(5) 0.023(5) 0.032(5) 0.010(4) 0.005(4) 0.007(4)
C19 0.025(5) 0.024(5) 0.036(5) -0.001(4) 0.016(4) -0.002(4)
C20 0.024(5) 0.021(5) 0.035(5) 0.000(4) 0.004(4) 0.005(4)
C21 0.019(6) 0.053(7) 0.045(7) -0.009(5) 0.006(5) 0.004(5)
C22 0.041(7) 0.026(5) 0.033(6) -0.002(5) -0.010(5) 0.001(4)
C23 0.037(6) 0.019(5) 0.026(5) -0.004(4) 0.007(4) 0.006(4)
C24 0.033(6) 0.015(5) 0.033(5) -0.003(4) 0.000(4) 0.005(4)
C25 0.033(6) 0.021(5) 0.029(5) -0.007(4) 0.013(4) -0.002(4)
C26 0.023(5) 0.027(5) 0.031(5) -0.007(4) 0.003(4) -0.003(4)
C27 0.038(6) 0.031(6) 0.026(5) -0.005(5) 0.005(5) -0.005(4)
C28 0.019(5) 0.026(5) 0.024(4) 0.006(4) 0.004(4) -0.010(4)
C29 0.026(5) 0.041(6) 0.024(5) -0.011(5) 0.008(4) -0.006(4)
C30 0.035(6) 0.010(5) 0.023(5) -0.003(4) 0.007(4) -0.001(3)
C31 0.038(6) 0.044(6) 0.018(4) -0.007(5) 0.010(4) 0.004(5)

loop_
_atom_type_symbol
_atom_type_description
_atom_type_scat_dispersion_real
_atom_type_scat_dispersion_imag
_atom_type_scat_source
C C 0.003 0.002
;
International Tables for Crystallography
(1992, Vol. C, Tables 4.2.6.8 and 6.1.1.4)
;
H H 0.000 0.000
;
International Tables for Crystallography
(1992, Vol. C, Table 6.1.1.4)
;
F F 0.017 0.010
;
International Tables for Crystallography
(1992, Vol. C, Tables 4.2.6.8 and 6.1.1.4)
;
N N 0.006 0.003
;
International Tables for Crystallography
(1992, Vol. C, Tables 4.2.6.8 and 6.1.1.4)
;
Ho Ho -0.218 4.678
;
International Tables for Crystallography
(1992, Vol. C, Tables 4.2.6.8 and 6.1.1.4)
;
Ni Ni 0.339 1.112
;
International Tables for Crystallography
(1992, Vol. C, Tables 4.2.6.8 and 6.1.1.4)
;
O O 0.011 0.006
;
International Tables for Crystallography
(1992, Vol. C, Tables 4.2.6.8 and 6.1.1.4)
;

loop_
_geom_angle_atom_site_label_1
_geom_angle_atom_site_label_2
_geom_angle_atom_site_label_3
_geom_angle
_geom_angle_publ_flag
_geom_angle_site_symmetry_1
_geom_angle_site_symmetry_3
O2 Ho1 O3 72.9(3) yes . .
O2 Ho1 O4 73.7(3) yes . .
O2 Ho1 O5 117.3(3) yes . .
O2 Ho1 O6 142.1(2) yes . .
O2 Ho1 O7 144.0(3) yes . .
O2 Ho1 N1 77.9(3) yes . .
O3 Ho1 O4 114.4(3) yes . .
O3 Ho1 O5 75.8(3) yes . .
O3 Ho1 O6 143.4(3) yes . .
O3 Ho1 O7 78.2(3) yes . .
O3 Ho1 N1 75.5(3) yes . .
O4 Ho1 O5 72.2(2) yes . .
O4 Ho1 O6 78.1(3) yes . .
O4 Ho1 O7 139.4(3) yes . .
O4 Ho1 N1 144.7(3) yes . .
O5 Ho1 O6 76.1(3) yes . .
O5 Ho1 O7 74.4(3) yes . .
O5 Ho1 N1 141.1(2) yes . .
O6 Ho1 O7 72.0(3) yes . .
O6 Ho1 N1 115.0(3) yes . .
O7 Ho1 N1 74.5(3) yes . .
N2 Ni1 N2 180.0(4) yes . 3_555
N2 Ni1 N3 78.2(3) yes . .
N2 Ni1 N3 101.8(3) yes . 3_555
N2 Ni1 N4 90.2(3) yes . .
N2 Ni1 N4 89.8(3) yes . 3_555
N2 Ni1 N3 101.8(3) yes 3_555 .
N2 Ni1 N3 78.2(3) yes 3_555 3_555
N2 Ni1 N4 89.8(3) yes 3_555 .
N2 Ni1 N4 90.2(3) yes 3_555 3_555
N3 Ni1 N3 180.0(4) yes . 3_555
N3 Ni1 N4 87.9(3) yes . .
N3 Ni1 N4 92.1(3) yes . 3_555
N3 Ni1 N4 92.1(3) yes 3_555 .
N3 Ni1 N4 87.9(3) yes 3_555 3_555
N4 Ni1 N4 180.0(4) yes . 3_555
Ho1 O2 C18 134.7(6) yes . .
Ho1 O3 C20 132.8(6) yes . .
Ho1 O4 C23 133.3(6) yes . .
Ho1 O5 C25 130.8(6) yes . .
Ho1 O6 C28 133.8(6) yes . .
Ho1 O7 C30 137.3(6) yes . .
Ho1 N1 C1 123.5(5) yes . .
Ho1 N1 C5 116.2(6) yes . .
C1 N1 C5 117.2(8) yes . .
Ni1 N2 C6 113.5(6) yes . .
Ni1 N2 C10 127.8(6) yes . .
C6 N2 C10 117.9(7) yes . .
Ni1 N3 O1 122.5(5) yes . .
Ni1 N3 C11 116.6(6) yes . .
O1 N3 C11 118.1(7) yes . .
Ni1 N4 C12 121.6(6) yes . .
Ni1 N4 C16 119.9(7) yes . .
C12 N4 C16 118.5(8) yes . .
N1 C1 C2 120.4(7) yes . .
N1 C1 C11 120.0(7) yes . .
C2 C1 C11 119.6(7) yes . .
C1 C2 C3 121.5(8) yes . .
C2 C3 C4 118.0(8) yes . .
C3 C4 C5 118.1(8) yes . .
N1 C5 C4 124.8(9) yes . .
N2 C6 C7 121.3(8) yes . .
N2 C6 C11 115.3(8) yes . .
C7 C6 C11 123.4(8) yes . .
C6 C7 C8 119.7(8) yes . .
C7 C8 C9 119.7(9) yes . .
C8 C9 C10 117.3(9) yes . .
N2 C10 C9 123.9(8) yes . .
N3 C11 C1 125.9(8) yes . .
N3 C11 C6 113.8(7) yes . .
C1 C11 C6 119.7(7) yes . .
N4 C12 C13 122.2(9) yes . .
C12 C13 C14 118.3(10) yes . .
C13 C14 C15 119.8(10) yes . .
C14 C15 C16 119.2(10) yes . .
N4 C16 C15 122.0(9) yes . .
F1 C17 F2 107.5(8) yes . .
F1 C17 F3 106.7(8) yes . .
F1 C17 C18 109.1(8) yes . .
F2 C17 F3 108.8(8) yes . .
F2 C17 C18 110.9(8) yes . .
F3 C17 C18 113.5(8) yes . .
O2 C18 C17 114.7(8) yes . .
O2 C18 C19 126.5(10) yes . .
C17 C18 C19 118.8(9) yes . .
C18 C19 C20 122.4(9) yes . .
O3 C20 C19 127.4(9) yes . .
O3 C20 C21 115.1(9) yes . .
C19 C20 C21 117.4(9) yes . .
F4 C21 F5 109.8(9) yes . .
F4 C21 F6 105.3(8) yes . .
F4 C21 C20 111.4(9) yes . .
F5 C21 F6 108.6(10) yes . .
F5 C21 C20 112.0(8) yes . .
F6 C21 C20 109.5(9) yes . .
F7 C22 F8 106.6(9) yes . .
F7 C22 F9 107.6(8) yes . .
F7 C22 C23 109.4(8) yes . .
F8 C22 F9 107.9(8) yes . .
F8 C22 C23 111.0(8) yes . .
F9 C22 C23 113.9(9) yes . .
O4 C23 C22 114.8(9) yes . .
O4 C23 C24 127.2(8) yes . .
C22 C23 C24 117.7(8) yes . .
C23 C24 C25 121.3(9) yes . .
O5 C25 C24 127.8(9) yes . .
O5 C25 C26 112.3(8) yes . .
C24 C25 C26 119.6(8) yes . .
F10 C26 F11 106.9(7) yes . .
F10 C26 F12 106.6(7) yes . .
F10 C26 C25 110.6(8) yes . .
F11 C26 F12 107.5(8) yes . .
F11 C26 C25 111.7(8) yes . .
F12 C26 C25 113.2(8) yes . .
F13 C27 F14 106.6(8) yes . .
F13 C27 F15 108.9(9) yes . .
F13 C27 C28 111.6(9) yes . .
F14 C27 F15 105.9(8) yes . .
F14 C27 C28 109.6(8) yes . .
F15 C27 C28 113.9(8) yes . .
O6 C28 C27 114.5(7) yes . .
O6 C28 C29 128.7(9) yes . .
C27 C28 C29 116.8(9) yes . .
C28 C29 C30 120.4(9) yes . .
O7 C30 C29 127.2(8) yes . .
O7 C30 C31 115.8(8) yes . .
C29 C30 C31 117.0(9) yes . .
F16 C31 F17 105.8(9) yes . .
F16 C31 F18 108.2(8) yes . .
F16 C31 C30 114.1(9) yes . .
F17 C31 F18 106.3(8) yes . .
F17 C31 C30 109.2(8) yes . .
F18 C31 C30 112.8(9) yes . .
C1 C2 H1 119.275 no . .
C3 C2 H1 119.275 no . .
C2 C3 H2 120.997 no . .
C4 C3 H2 120.990 no . .
C3 C4 H3 120.926 no . .
C5 C4 H3 120.926 no . .
N1 C5 H4 117.597 no . .
C4 C5 H4 117.598 no . .
C6 C7 H5 120.135 no . .
C8 C7 H5 120.141 no . .
C7 C8 H6 120.147 no . .
C9 C8 H6 120.152 no . .
C8 C9 H7 121.334 no . .
C10 C9 H7 121.333 no . .
N2 C10 H8 118.034 no . .
C9 C10 H8 118.051 no . .
N4 C12 H9 118.890 no . .
C13 C12 H9 118.901 no . .
C12 C13 H10 120.842 no . .
C14 C13 H10 120.844 no . .
C13 C14 H11 120.114 no . .
C15 C14 H11 120.125 no . .
C14 C15 H12 120.411 no . .
C16 C15 H12 120.428 no . .
N4 C16 H13 118.999 no . .
C15 C16 H13 118.982 no . .
C18 C19 H14 118.786 no . .
C20 C19 H14 118.780 no . .
C23 C24 H15 119.360 no . .
C25 C24 H15 119.376 no . .
C28 C29 H16 119.779 no . .
C30 C29 H16 119.785 no . .

loop_
_geom_bond_atom_site_label_1
_geom_bond_atom_site_label_2
_geom_bond_distance
_geom_bond_publ_flag
_geom_bond_site_symmetry_2
Ho1 O2 2.356(8) yes .
Ho1 O3 2.331(6) yes .
Ho1 O4 2.358(7) yes .
Ho1 O5 2.353(7) yes .
Ho1 O6 2.413(8) yes .
Ho1 O7 2.339(7) yes .
Ho1 N1 2.584(8) yes .
Ni1 N2 2.106(8) yes .
Ni1 N2 2.106(8) yes 3_555
Ni1 N3 2.088(8) yes .
Ni1 N3 2.088(8) yes 3_555
Ni1 N4 2.115(8) yes .
Ni1 N4 2.115(8) yes 3_555
F1 C17 1.344(11) yes .
F2 C17 1.339(11) yes .
F3 C17 1.336(12) yes .
F4 C21 1.344(13) yes .
F5 C21 1.314(14) yes .
F6 C21 1.357(13) yes .
F7 C22 1.343(14) yes .
F8 C22 1.326(12) yes .
F9 C22 1.323(13) yes .
F10 C26 1.338(11) yes .
F11 C26 1.319(11) yes .
F12 C26 1.349(11) yes .
F13 C27 1.325(12) yes .
F14 C27 1.361(11) yes .
F15 C27 1.330(13) yes .
F16 C31 1.331(13) yes .
F17 C31 1.344(13) yes .
F18 C31 1.326(12) yes .
O1 N3 1.331(10) yes .
O2 C18 1.232(12) yes .
O3 C20 1.265(12) yes .
O4 C23 1.248(11) yes .
O5 C25 1.261(11) yes .
O6 C28 1.243(12) yes .
O7 C30 1.240(12) yes .
N1 C1 1.363(11) yes .
N1 C5 1.356(11) yes .
N2 C6 1.366(10) yes .
N2 C10 1.334(12) yes .
N3 C11 1.313(11) yes .
N4 C12 1.365(13) yes .
N4 C16 1.337(11) yes .
C1 C2 1.397(11) yes .
C1 C11 1.469(11) yes .
C2 C3 1.376(12) yes .
C3 C4 1.396(13) yes .
C4 C5 1.370(13) yes .
C6 C7 1.396(13) yes .
C6 C11 1.502(13) yes .
C7 C8 1.379(14) yes .
C8 C9 1.385(13) yes .
C9 C10 1.406(14) yes .
C12 C13 1.387(14) yes .
C13 C14 1.377(13) yes .
C14 C15 1.384(16) yes .
C15 C16 1.384(15) yes .
C17 C18 1.542(15) yes .
C18 C19 1.386(12) yes .
C19 C20 1.382(14) yes .
C20 C21 1.558(14) yes .
C22 C23 1.549(13) yes .
C23 C24 1.394(14) yes .
C24 C25 1.376(13) yes .
C25 C26 1.539(14) yes .
C27 C28 1.544(14) yes .
C28 C29 1.395(12) yes .
C29 C30 1.411(13) yes .
C30 C31 1.514(12) yes .
C2 H1 0.930 no .
C3 H2 0.930 no .
C4 H3 0.930 no .
C5 H4 0.930 no .
C7 H5 0.930 no .
C8 H6 0.930 no .
C9 H7 0.930 no .
C10 H8 0.930 no .
C12 H9 0.930 no .
C13 H10 0.930 no .
C14 H11 0.930 no .
C15 H12 0.930 no .
C16 H13 0.930 no .
C19 H14 0.930 no .
C24 H15 0.930 no .
C29 H16 0.930 no .

loop_
_geom_contact_atom_site_label_1
_geom_contact_atom_site_label_2
_geom_contact_distance
_geom_contact_publ_flag
_geom_contact_site_symmetry_2
Ho1 N3 3.257(9) no .
Ni1 O1 3.018(7) no 3_555
Ni1 C6 2.932(10) no 3_555
Ni1 C10 3.107(11) no 3_555
Ni1 C11 2.922(9) no 3_555
Ni1 C12 3.059(11) no 3_555
Ni1 C16 3.013(9) no 3_555
F1 O2 2.737(10) no .
F1 N4 3.599(10) no 3_555
F1 C6 3.574(11) no .
F1 C15 3.573(13) no 3_555
F1 C16 3.424(12) no 3_555
F1 C19 3.457(11) no .
F2 O2 2.821(10) no .
F2 C14 3.535(12) no 3_555
F2 C15 3.083(13) no 3_555
F2 C19 3.398(12) no .
F3 O2 3.492(11) no .
F3 C19 2.748(13) no .
F4 O3 3.474(10) no .
F4 C19 2.764(12) no .
F5 O3 3.047(10) no .
F5 C19 3.218(12) no .
F6 O3 2.653(9) no .
F6 C19 3.574(12) no .
F7 O4 2.907(9) no .
F7 C24 3.259(13) no .
F8 O4 2.695(10) no .
F8 C9 3.424(12) no 3_555
F8 C10 3.318(12) no 3_555
F8 C15 3.549(15) no 3_555
F8 C16 3.378(13) no 3_555
F8 C24 3.555(12) no .
F9 O4 3.493(10) no .
F9 C24 2.768(11) no .
F10 O5 2.836(9) no .
F10 C24 3.332(11) no .
F11 F17 3.482(10) no .
F11 O5 2.708(10) no .
F11 C24 3.508(12) no .
F12 O5 3.501(9) no .
F12 C24 2.763(12) no .
F13 O6 2.895(9) no .
F13 C9 3.468(12) no 3_555
F13 C10 3.559(13) no 3_555
F13 C12 3.515(12) no .
F13 C29 3.322(12) no .
F14 O6 2.695(10) no .
F14 C9 3.313(12) no 3_555
F14 C29 3.518(12) no .
F15 O6 3.489(11) no .
F15 C29 2.736(12) no .
F16 O7 3.436(11) no .
F16 C29 2.786(12) no .
F17 O7 3.031(10) no .
F17 C29 3.109(12) no .
F18 O7 2.622(9) no .
F18 C5 3.595(13) no .
O1 O2 3.047(10) no .
O1 O4 3.105(9) no .
O1 O6 2.645(10) no .
O1 N1 2.806(10) no .
O1 N2 3.378(10) no 3_555
O1 N4 3.498(10) no .
O1 C1 2.806(10) no .
O1 C10 3.091(11) no 3_555
O1 C12 3.208(12) no .
O1 C28 3.577(12) no .
O2 N3 3.195(11) no .
O2 C11 3.365(11) no .
O2 C16 3.485(11) no 3_555
O2 C20 2.866(11) no .
O3 C5 3.144(12) no .
O3 C18 2.899(12) no .
O4 C25 2.868(12) no .
O5 C23 2.880(11) no .
O5 C28 3.589(12) no .
O5 C30 3.465(11) no .
O6 C10 3.519(11) no 3_555
O6 C23 3.380(11) no .
O6 C24 3.492(11) no .
O6 C25 3.231(12) no .
O6 C30 2.898(11) no .
O7 C5 2.896(12) no .
O7 C28 2.879(11) no .
N1 N3 3.038(11) no .
N1 C3 2.804(12) no .
N1 C18 3.510(13) no .
N1 C20 3.380(13) no .
N2 C8 2.790(13) no .
N2 C12 3.321(12) no 3_555
N2 C16 3.261(13) no .
N3 C10 3.501(13) no 3_555
N3 C12 3.146(13) no .
N3 C16 3.263(12) no 3_555
N4 C11 3.449(12) no .
N4 C14 2.768(13) no .
C1 C4 2.761(12) no .
C1 C7 3.062(13) no .
C2 C5 2.688(14) no .
C2 C6 2.988(12) no .
C2 C7 3.053(14) no .
C5 C20 3.447(14) no .
C6 C9 2.758(13) no .
C7 C10 2.715(13) no .
C10 C12 3.469(13) no 3_555
C12 C15 2.722(15) no .
C13 C16 2.742(15) no .
F1 C8 3.379(13) no 3_655
F1 C9 3.418(13) no 3_655
F2 F10 3.260(9) no 3_565
F2 F12 3.029(9) no 3_565
F2 F16 3.514(11) no 4_554
F2 C24 3.391(11) no 3_565
F2 C26 3.504(12) no 3_565
F3 F9 3.106(10) no 1_655
F3 F14 3.083(9) no 1_655
F3 C9 3.441(12) no 3_655
F4 F11 2.876(9) no 1_655
F4 F12 2.954(10) no 1_655
F4 C13 3.476(12) no 2_555
F4 C26 3.437(13) no 1_655
F5 F7 3.557(11) no 3_565
F5 F9 3.352(11) no 3_565
F5 F12 3.441(11) no 1_655
F5 C3 3.407(14) no 2_555
F5 C4 3.339(13) no 2_555
F6 C2 3.080(12) no 2_555
F6 C3 3.223(12) no 2_555
F6 C13 3.256(12) no 2_555
F6 C14 3.566(12) no 2_555
F7 F5 3.557(11) no 3_565
F7 O3 3.565(10) no 3_565
F7 C20 3.540(12) no 3_565
F8 F18 2.895(9) no 4_454
F9 F3 3.106(10) no 1_455
F9 F5 3.352(11) no 3_565
F9 C19 3.481(12) no 3_565
F10 F2 3.260(9) no 3_565
F10 F15 3.098(10) no 2_455
F10 C3 3.377(12) no 2_555
F10 C4 3.385(12) no 2_555
F10 C14 3.148(11) no 1_565
F10 C15 3.260(13) no 1_565
F11 F4 2.876(9) no 1_455
F11 F15 3.530(10) no 2_455
F12 F2 3.029(9) no 3_565
F12 F4 2.954(10) no 1_455
F12 F5 3.441(11) no 1_455
F12 F16 3.070(11) no 2_455
F13 F17 3.551(10) no 2_445
F13 C7 3.448(12) no 1_455
F14 F3 3.083(9) no 1_455
F14 C18 3.598(12) no 1_455
F14 C19 3.234(12) no 1_455
F15 F10 3.098(10) no 2_445
F15 F11 3.530(10) no 2_445
F15 C3 3.323(13) no 1_455
F15 C4 3.260(13) no 1_455
F15 C5 3.571(13) no 1_455
F16 F2 3.514(11) no 4_455
F16 F12 3.070(11) no 2_445
F17 F13 3.551(10) no 2_455
F17 C2 3.532(12) no 2_555
F17 C7 3.160(12) no 2_555
F17 C8 3.124(12) no 2_555
F18 F8 2.895(9) no 4_555
O3 F7 3.565(10) no 3_565
O3 C3 3.432(12) no 2_555
O5 C3 3.574(11) no 2_555
C2 F6 3.080(12) no 2_545
C2 F17 3.532(12) no 2_545
C3 F5 3.407(14) no 2_545
C3 F6 3.223(12) no 2_545
C3 F10 3.377(12) no 2_545
C3 F15 3.323(13) no 1_655
C3 O3 3.432(12) no 2_545
C3 O5 3.574(11) no 2_545
C4 F5 3.339(13) no 2_545
C4 F10 3.385(12) no 2_545
C4 F15 3.260(13) no 1_655
C5 F15 3.571(13) no 1_655
C7 F13 3.448(12) no 1_655
C7 F17 3.160(12) no 2_545
C8 F1 3.379(13) no 3_655
C8 F17 3.124(12) no 2_545
C8 C8 3.298(14) no 3_655
C9 F1 3.418(13) no 3_655
C9 F3 3.441(12) no 3_655
C13 F4 3.476(12) no 2_545
C13 F6 3.256(12) no 2_545
C14 F6 3.566(12) no 2_545
C14 F10 3.148(11) no 1_545
C15 F10 3.260(13) no 1_545
C18 F14 3.598(12) no 1_655
C19 F9 3.481(12) no 3_565
C19 F14 3.234(12) no 1_655
C20 F7 3.540(12) no 3_565
C24 F2 3.391(11) no 3_565
C26 F2 3.504(12) no 3_565
C26 F4 3.437(13) no 1_455
Ho1 H4 3.3226 no .
Ni1 H8 3.1822 no .
Ni1 H8 3.1822 no 3_555
Ni1 H9 3.0848 no .
Ni1 H9 3.0848 no 3_555
Ni1 H13 3.0204 no .
Ni1 H13 3.0204 no 3_555
F2 H12 2.9319 no 3_555
F2 H14 3.5657 no .
F3 H14 2.3835 no .
F4 H14 2.4350 no .
F5 H14 3.2380 no .
F6 H4 2.8382 no .
F7 H12 3.0809 no 3_555
F7 H15 3.3895 no .
F8 H7 3.4638 no 3_555
F8 H8 3.3183 no 3_555
F8 H12 3.1750 no 3_555
F8 H13 2.8522 no 3_555
F9 H15 2.4216 no .
F10 H15 3.4529 no .
F12 H15 2.4153 no .
F13 H7 3.2028 no 3_555
F13 H8 3.2978 no 3_555
F13 H9 2.8745 no .
F13 H10 3.1642 no .
F13 H16 3.4226 no .
F14 H7 2.5459 no 3_555
F14 H8 3.5454 no 3_555
F15 H16 2.3840 no .
F16 H16 2.4730 no .
F17 H16 3.1740 no .
F18 H4 3.0238 no .
O1 H8 2.3118 no 3_555
O1 H9 2.5353 no .
O1 H13 3.0118 no 3_555
O2 H13 3.0214 no 3_555
O2 H14 3.1369 no .
O3 H4 2.6152 no .
O3 H14 3.1725 no .
O4 H8 3.0613 no 3_555
O4 H13 2.7408 no 3_555
O4 H15 3.1675 no .
O5 H15 3.1694 no .
O6 H8 2.6761 no 3_555
O6 H9 3.4525 no .
O6 H16 3.1779 no .
O7 H4 2.5014 no .
O7 H16 3.1761 no .
N1 H1 3.2257 no .
N1 H3 3.2440 no .
N2 H5 3.2401 no .
N2 H7 3.2478 no .
N2 H9 3.0223 no 3_555
N2 H13 2.9823 no .
N3 H8 2.9877 no 3_555
N3 H9 2.8118 no .
N3 H13 2.8674 no 3_555
N4 H10 3.2447 no .
N4 H12 3.2117 no .
C1 H2 3.2606 no .
C1 H4 3.1545 no .
C1 H5 2.8038 no .
C2 H3 3.2248 no .
C2 H5 2.6884 no .
C3 H4 3.2045 no .
C4 H1 3.2180 no .
C5 H2 3.2207 no .
C6 H1 2.6780 no .
C6 H6 3.2417 no .
C6 H8 3.1498 no .
C7 H1 2.6344 no .
C7 H7 3.2376 no .
C8 H8 3.2174 no .
C9 H5 3.2317 no .
C10 H6 3.2332 no .
C10 H9 2.8618 no 3_555
C10 H13 3.1492 no .
C11 H1 2.6190 no .
C11 H5 2.7266 no .
C12 H8 3.3554 no 3_555
C12 H11 3.2189 no .
C12 H13 3.1620 no .
C13 H12 3.2301 no .
C14 H9 3.2103 no .
C14 H13 3.2218 no .
C15 H10 3.2336 no .
C16 H9 3.1573 no .
C16 H11 3.2289 no .
C17 H14 2.6349 no .
C20 H4 3.0232 no .
C21 H4 3.4468 no .
C21 H14 2.6106 no .
C22 H15 2.6368 no .
C23 H8 3.5555 no 3_555
C26 H15 2.6460 no .
C27 H7 3.3948 no 3_555
C27 H16 2.6156 no .
C28 H8 3.5515 no 3_555
C30 H4 3.4381 no .
C31 H16 2.6228 no .
H1 H2 2.3101 no .
H1 H5 2.4501 no .
H2 H3 2.3527 no .
H3 H4 2.2785 no .
H5 H6 2.3134 no .
H6 H7 2.3363 no .
H7 H8 2.3278 no .
H8 H9 2.5863 no 3_555
H8 H13 2.9218 no .
H9 H10 2.3130 no .
H10 H11 2.3210 no .
H11 H12 2.3214 no .
H12 H13 2.3056 no .
F1 H6 2.7392 no 3_655
F1 H7 2.8333 no 3_655
F2 H15 2.8666 no 3_565
F3 H7 2.6258 no 3_655
F3 H15 3.4524 no 1_655
F4 H10 2.9218 no 2_555
F5 H2 3.5956 no 2_555
F5 H3 3.5116 no 2_555
F6 H1 3.1101 no 2_555
F6 H2 3.3199 no 2_555
F6 H10 3.2432 no 2_555
F7 H3 3.4082 no 4_454
F9 H14 3.3862 no 3_565
F10 H2 2.9666 no 2_555
F10 H3 2.9636 no 2_555
F10 H11 2.5151 no 1_565
F10 H12 2.7516 no 1_565
F10 H16 2.9520 no 2_455
F11 H2 3.3269 no 2_555
F11 H10 3.1957 no 2_455
F11 H16 3.5113 no 2_455
F12 H14 3.4410 no 1_455
F12 H16 3.3131 no 2_455
F13 H5 2.6309 no 1_455
F13 H6 3.4345 no 1_455
F14 H5 3.2240 no 1_455
F14 H14 2.8016 no 1_455
F15 H3 3.5101 no 1_455
F15 H5 3.4680 no 1_455
F15 H11 2.9551 no 2_455
F16 H6 3.5527 no 2_555
F16 H11 3.5294 no 2_455
F17 H1 2.8268 no 2_555
F17 H5 2.9785 no 2_555
F17 H6 2.9054 no 2_555
F17 H10 3.1384 no 2_455
F18 H1 2.8174 no 2_555
O3 H2 2.8364 no 2_555
O5 H2 2.6618 no 2_555
O7 H2 3.3980 no 2_555
C4 H11 3.4987 no 2_555
C4 H12 3.4282 no 2_555
C7 H6 3.4408 no 3_655
C8 H6 3.1660 no 3_655
C9 H6 3.4655 no 3_655
C14 H3 3.2258 no 2_545
C14 H16 3.3795 no 2_445
C15 H3 2.9972 no 2_545
C17 H7 3.2927 no 3_655
C25 H2 3.4819 no 2_555
C26 H2 3.4270 no 2_555
C26 H16 3.5043 no 2_455
C27 H5 3.3219 no 1_455
C29 H11 3.3786 no 2_455
C31 H1 3.3420 no 2_555
H1 F6 3.1101 no 2_545
H1 F17 2.8268 no 2_545
H1 F18 2.8174 no 2_545
H1 C31 3.3420 no 2_545
H2 F5 3.5956 no 2_545
H2 F6 3.3199 no 2_545
H2 F10 2.9666 no 2_545
H2 F11 3.3269 no 2_545
H2 O3 2.8364 no 2_545
H2 O5 2.6618 no 2_545
H2 O7 3.3980 no 2_545
H2 C25 3.4819 no 2_545
H2 C26 3.4270 no 2_545
H3 F5 3.5116 no 2_545
H3 F7 3.4082 no 4_555
H3 F10 2.9636 no 2_545
H3 F15 3.5101 no 1_655
H3 C14 3.2258 no 2_555
H3 C15 2.9972 no 2_555
H3 H11 2.9627 no 2_555
H3 H12 2.5175 no 2_555
H5 F13 2.6309 no 1_655
H5 F14 3.2240 no 1_655
H5 F15 3.4680 no 1_655
H5 F17 2.9785 no 2_545
H5 C27 3.3219 no 1_655
H5 H7 3.4907 no 3_655
H6 F1 2.7392 no 3_655
H6 F13 3.4345 no 1_655
H6 F16 3.5527 no 2_545
H6 F17 2.9054 no 2_545
H6 C7 3.4408 no 3_655
H6 C8 3.1660 no 3_655
H6 C9 3.4655 no 3_655
H6 H6 3.3019 no 3_655
H7 F1 2.8333 no 3_655
H7 F3 2.6258 no 3_655
H7 C17 3.2927 no 3_655
H7 H5 3.4907 no 3_655
H10 F4 2.9218 no 2_545
H10 F6 3.2432 no 2_545
H10 F11 3.1957 no 2_445
H10 F17 3.1384 no 2_445
H11 F10 2.5151 no 1_545
H11 F15 2.9551 no 2_445
H11 F16 3.5294 no 2_445
H11 C4 3.4987 no 2_545
H11 C29 3.3786 no 2_445
H11 H3 2.9627 no 2_545
H11 H16 2.5798 no 2_445
H12 F10 2.7516 no 1_545
H12 C4 3.4282 no 2_545
H12 H3 2.5175 no 2_545
H14 F9 3.3862 no 3_565
H14 F12 3.4410 no 1_655
H14 F14 2.8016 no 1_655
H14 H15 3.5843 no 1_655
H15 F2 2.8666 no 3_565
H15 F3 3.4524 no 1_455
H15 H14 3.5843 no 1_455
H16 F10 2.9520 no 2_445
H16 F11 3.5113 no 2_445
H16 F12 3.3131 no 2_445
H16 C14 3.3795 no 2_455
H16 C26 3.5043 no 2_445
H16 H11 2.5798 no 2_455

loop_
_geom_torsion_atom_site_label_1
_geom_torsion_atom_site_label_2
_geom_torsion_atom_site_label_3
_geom_torsion_atom_site_label_4
_geom_torsion
_geom_torsion_publ_flag
_geom_torsion_site_symmetry_1
_geom_torsion_site_symmetry_3
_geom_torsion_site_symmetry_4
O2 Ho1 O3 C20 -19.4(5) no . . .
O3 Ho1 O2 C18 15.5(6) no . . .
O2 Ho1 O4 C23 -149.0(6) no . . .
O4 Ho1 O2 C18 138.1(6) no . . .
O2 Ho1 O5 C25 89.1(6) no . . .
O5 Ho1 O2 C18 78.8(6) no . . .
O2 Ho1 O6 C28 159.7(5) no . . .
O6 Ho1 O2 C18 -178.3(5) no . . .
O2 Ho1 O7 C30 -165.2(5) no . . .
O7 Ho1 O2 C18 -22.5(8) no . . .
O2 Ho1 N1 C1 -74.2(6) no . . .
O2 Ho1 N1 C5 126.1(5) no . . .
N1 Ho1 O2 C18 -63.0(6) no . . .
O3 Ho1 O4 C23 -87.0(6) no . . .
O4 Ho1 O3 C20 -81.9(5) no . . .
O3 Ho1 O5 C25 150.8(6) no . . .
O5 Ho1 O3 C20 -144.4(6) no . . .
O3 Ho1 O6 C28 -42.7(7) no . . .
O6 Ho1 O3 C20 174.8(4) no . . .
O3 Ho1 O7 C30 157.9(7) no . . .
O7 Ho1 O3 C20 138.9(6) no . . .
O3 Ho1 N1 C1 -149.4(6) no . . .
O3 Ho1 N1 C5 50.9(5) no . . .
N1 Ho1 O3 C20 62.1(5) no . . .
O4 Ho1 O5 C25 29.0(5) no . . .
O5 Ho1 O4 C23 -22.3(5) no . . .
O4 Ho1 O6 C28 -157.7(6) no . . .
O6 Ho1 O4 C23 56.7(6) no . . .
O4 Ho1 O7 C30 44.0(8) no . . .
O7 Ho1 O4 C23 13.6(8) no . . .
O4 Ho1 N1 C1 -37.5(8) no . . .
O4 Ho1 N1 C5 162.8(4) no . . .
N1 Ho1 O4 C23 173.5(5) no . . .
O5 Ho1 O6 C28 -83.4(6) no . . .
O6 Ho1 O5 C25 -52.8(5) no . . .
O5 Ho1 O7 C30 79.5(6) no . . .
O7 Ho1 O5 C25 -127.7(6) no . . .
O5 Ho1 N1 C1 167.0(4) no . . .
O5 Ho1 N1 C5 7.3(7) no . . .
N1 Ho1 O5 C25 -165.6(5) no . . .
O6 Ho1 O7 C30 -0.6(6) no . . .
O7 Ho1 O6 C28 -5.6(5) no . . .
O6 Ho1 N1 C1 67.9(6) no . . .
O6 Ho1 N1 C5 -91.7(5) no . . .
N1 Ho1 O6 C28 56.9(6) no . . .
O7 Ho1 N1 C1 129.1(6) no . . .
O7 Ho1 N1 C5 -30.6(5) no . . .
N1 Ho1 O7 C30 -124.1(7) no . . .
N2 Ni1 N3 O1 -169.4(6) no . . .
N2 Ni1 N3 C11 -8.8(5) no . . .
N3 Ni1 N2 C6 -1.8(5) no . . .
N3 Ni1 N2 C10 -171.1(6) no . . .
N2 Ni1 N3 O1 -10.6(6) no . 3_555 3_555
N2 Ni1 N3 C11 -171.2(5) no . 3_555 3_555
N3 Ni1 N2 C6 178.2(5) no 3_555 . .
N3 Ni1 N2 C10 8.9(6) no 3_555 . .
N2 Ni1 N4 C12 123.8(5) no . . .
N2 Ni1 N4 C16 -53.4(5) no . . .
N4 Ni1 N2 C6 -89.6(5) no . . .
N4 Ni1 N2 C10 101.1(6) no . . .
N2 Ni1 N4 C12 56.2(5) no . 3_555 3_555
N2 Ni1 N4 C16 -126.6(5) no . 3_555 3_555
N4 Ni1 N2 C6 90.4(5) no 3_555 . .
N4 Ni1 N2 C10 -78.9(6) no 3_555 . .
N2 Ni1 N3 O1 10.6(6) no 3_555 . .
N2 Ni1 N3 C11 171.2(5) no 3_555 . .
N3 Ni1 N2 C6 -178.2(5) no . 3_555 3_555
N3 Ni1 N2 C10 -8.9(6) no . 3_555 3_555
N2 Ni1 N3 O1 169.4(6) no 3_555 3_555 3_555
N2 Ni1 N3 C11 8.8(5) no 3_555 3_555 3_555
N3 Ni1 N2 C6 1.8(5) no 3_555 3_555 3_555
N3 Ni1 N2 C10 171.1(6) no 3_555 3_555 3_555
N2 Ni1 N4 C12 -56.2(5) no 3_555 . .
N2 Ni1 N4 C16 126.6(5) no 3_555 . .
N4 Ni1 N2 C6 -90.4(5) no . 3_555 3_555
N4 Ni1 N2 C10 78.9(6) no . 3_555 3_555
N2 Ni1 N4 C12 -123.8(5) no 3_555 3_555 3_555
N2 Ni1 N4 C16 53.4(5) no 3_555 3_555 3_555
N4 Ni1 N2 C6 89.6(5) no 3_555 3_555 3_555
N4 Ni1 N2 C10 -101.1(6) no 3_555 3_555 3_555
N3 Ni1 N4 C12 45.6(5) no . . .
N3 Ni1 N4 C16 -131.5(5) no . . .
N4 Ni1 N3 O1 -78.8(6) no . . .
N4 Ni1 N3 C11 81.8(6) no . . .
N3 Ni1 N4 C12 134.4(5) no . 3_555 3_555
N3 Ni1 N4 C16 -48.5(5) no . 3_555 3_555
N4 Ni1 N3 O1 101.2(6) no 3_555 . .
N4 Ni1 N3 C11 -98.2(6) no 3_555 . .
N3 Ni1 N4 C12 -134.4(5) no 3_555 . .
N3 Ni1 N4 C16 48.5(5) no 3_555 . .
N4 Ni1 N3 O1 -101.2(6) no . 3_555 3_555
N4 Ni1 N3 C11 98.2(6) no . 3_555 3_555
N3 Ni1 N4 C12 -45.6(5) no 3_555 3_555 3_555
N3 Ni1 N4 C16 131.5(5) no 3_555 3_555 3_555
N4 Ni1 N3 O1 78.8(6) no 3_555 3_555 3_555
N4 Ni1 N3 C11 -81.8(6) no 3_555 3_555 3_555
Ho1 O2 C18 C17 173.9(4) no . . .
Ho1 O2 C18 C19 -8.4(14) no . . .
Ho1 O3 C20 C19 17.5(13) no . . .
Ho1 O3 C20 C21 -164.1(4) no . . .
Ho1 O4 C23 C22 -173.6(4) no . . .
Ho1 O4 C23 C24 13.4(14) no . . .
Ho1 O5 C25 C24 -28.4(14) no . . .
Ho1 O5 C25 C26 157.1(5) no . . .
Ho1 O6 C28 C27 -171.2(4) no . . .
Ho1 O6 C28 C29 6.4(14) no . . .
Ho1 O7 C30 C29 6.3(13) no . . .
Ho1 O7 C30 C31 -171.0(5) no . . .
Ho1 N1 C1 C2 -159.2(5) no . . .
Ho1 N1 C1 C11 21.8(10) no . . .
Ho1 N1 C5 C4 160.1(7) no . . .
C1 N1 C5 C4 -0.9(14) no . . .
C5 N1 C1 C2 0.3(12) no . . .
C5 N1 C1 C11 -178.7(7) no . . .
Ni1 N2 C6 C7 -167.4(5) no . . .
Ni1 N2 C6 C11 10.7(8) no . . .
Ni1 N2 C10 C9 169.5(5) no . . .
C6 N2 C10 C9 0.6(12) no . . .
C10 N2 C6 C7 3.0(11) no . . .
C10 N2 C6 C11 -178.8(7) no . . .
Ni1 N3 C11 C1 -153.9(6) no . . .
Ni1 N3 C11 C6 16.8(9) no . . .
O1 N3 C11 C1 7.6(12) no . . .
O1 N3 C11 C6 178.2(6) no . . .
Ni1 N4 C12 C13 -176.6(5) no . . .
Ni1 N4 C16 C15 175.4(5) no . . .
C12 N4 C16 C15 -1.8(12) no . . .
C16 N4 C12 C13 0.6(12) no . . .
N1 C1 C2 C3 1.4(13) no . . .
N1 C1 C11 N3 -43.2(12) no . . .
N1 C1 C11 C6 146.7(8) no . . .
C2 C1 C11 N3 137.8(9) no . . .
C2 C1 C11 C6 -32.3(12) no . . .
C11 C1 C2 C3 -179.6(7) no . . .
C1 C2 C3 C4 -2.5(14) no . . .
C2 C3 C4 C5 1.9(14) no . . .
C3 C4 C5 N1 -0.2(15) no . . .
N2 C6 C7 C8 -3.7(13) no . . .
N2 C6 C11 N3 -18.3(10) no . . .
N2 C6 C11 C1 153.0(7) no . . .
C7 C6 C11 N3 159.8(8) no . . .
C7 C6 C11 C1 -28.9(12) no . . .
C11 C6 C7 C8 178.3(7) no . . .
C6 C7 C8 C9 0.7(13) no . . .
C7 C8 C9 C10 2.7(13) no . . .
C8 C9 C10 N2 -3.5(14) no . . .
N4 C12 C13 C14 0.3(13) no . . .
C12 C13 C14 C15 0.1(14) no . . .
C13 C14 C15 C16 -1.3(15) no . . .
C14 C15 C16 N4 2.2(14) no . . .
F1 C17 C18 O2 -55.5(10) no . . .
F1 C17 C18 C19 126.7(8) no . . .
F2 C17 C18 O2 62.8(10) no . . .
F2 C17 C18 C19 -115.1(8) no . . .
F3 C17 C18 O2 -174.4(7) no . . .
F3 C17 C18 C19 7.8(11) no . . .
O2 C18 C19 C20 -4.6(14) no . . .
C17 C18 C19 C20 172.9(7) no . . .
C18 C19 C20 O3 -0.0(15) no . . .
C18 C19 C20 C21 -178.4(7) no . . .
O3 C20 C21 F4 150.9(8) no . . .
O3 C20 C21 F5 -85.7(11) no . . .
O3 C20 C21 F6 34.8(11) no . . .
C19 C20 C21 F4 -30.6(12) no . . .
C19 C20 C21 F5 92.8(10) no . . .
C19 C20 C21 F6 -146.6(8) no . . .
F7 C22 C23 O4 -74.2(10) no . . .
F7 C22 C23 C24 99.5(10) no . . .
F8 C22 C23 O4 43.2(12) no . . .
F8 C22 C23 C24 -143.1(9) no . . .
F9 C22 C23 O4 165.3(8) no . . .
F9 C22 C23 C24 -21.0(12) no . . .
O4 C23 C24 C25 3.6(15) no . . .
C22 C23 C24 C25 -169.2(8) no . . .
C23 C24 C25 O5 4.4(16) no . . .
C23 C24 C25 C26 178.6(8) no . . .
O5 C25 C26 F10 68.2(10) no . . .
O5 C25 C26 F11 -50.7(10) no . . .
O5 C25 C26 F12 -172.2(7) no . . .
C24 C25 C26 F10 -106.8(10) no . . .
C24 C25 C26 F11 134.2(9) no . . .
C24 C25 C26 F12 12.7(12) no . . .
F13 C27 C28 O6 71.1(10) no . . .
F13 C27 C28 C29 -106.8(9) no . . .
F14 C27 C28 O6 -46.8(11) no . . .
F14 C27 C28 C29 135.4(8) no . . .
F15 C27 C28 O6 -165.1(8) no . . .
F15 C27 C28 C29 17.0(11) no . . .
O6 C28 C29 C30 0.7(15) no . . .
C27 C28 C29 C30 178.3(8) no . . .
C28 C29 C30 O7 -7.1(14) no . . .
C28 C29 C30 C31 170.2(8) no . . .
O7 C30 C31 F16 -149.7(8) no . . .
O7 C30 C31 F17 92.2(10) no . . .
O7 C30 C31 F18 -25.7(12) no . . .
C29 C30 C31 F16 32.7(12) no . . .
C29 C30 C31 F17 -85.3(10) no . . .
C29 C30 C31 F18 156.7(8) no . . .
